data_4035693
loop_
_publ_author_name
'Wang, Qiang'
'Jin, Jia-Ni'
'Chen, Xi'
'Wang, Xin-Gang'
'Zhang, Bo-Sheng'
'Ma, Jun-Wei'
'Liang, Yong-Min'

_publ_section_title
;
 Synthesis of Difluoroalkyl Unsaturated \b-Amino Acid Derivatives
 Exclusively through Alkyne Difunctionalization.
;
_journal_issue 23
_journal_name_full 'The Journal of organic chemistry'
_journal_page_first 14626
_journal_page_last 14636
_journal_paper_doi 10.1021/acs.joc.8b02440
_journal_volume 83
_journal_year 2018
_chemical_formula_moiety 'C19 H25 F2 N O5'
_chemical_formula_sum 'C19 H25 F2 N O5'
_chemical_formula_weight 385.40
_space_group_crystal_system monoclinic
_space_group_IT_number 14
_space_group_name_Hall '-P 2ybc'
_space_group_name_H-M_alt 'P 1 21/c 1'
_atom_sites_solution_hydrogens geom
_atom_sites_solution_primary direct
_atom_sites_solution_secondary difmap
_audit_creation_date 2018-07-27
_audit_creation_method
;
Olex2 1.2
(compiled 2018.05.29 svn.r3508 for OlexSys, GUI svn.r5506)
;
_cell_angle_alpha 90.00
_cell_angle_beta 111.794(7)
_cell_angle_gamma 90.00
_cell_formula_units_Z 4
_cell_length_a 12.1264(7)
_cell_length_b 12.1086(4)
_cell_length_c 13.6351(9)
_cell_measurement_reflns_used 1936
_cell_measurement_temperature 173.00(10)
_cell_measurement_theta_max 27.5580
_cell_measurement_theta_min 3.7580
_cell_volume 1859.0(2)
_computing_cell_refinement
;
CrysAlisPro, Agilent Technologies,
Version 1.171.36.28 (release 01-02-2013 CrysAlis171 .NET)
(compiled Feb  1 2013,16:14:44)
;
_computing_data_collection
;
CrysAlisPro, Agilent Technologies,
Version 1.171.36.28 (release 01-02-2013 CrysAlis171 .NET)
(compiled Feb  1 2013,16:14:44)
;
_computing_data_reduction
;
CrysAlisPro, Agilent Technologies,
Version 1.171.36.28 (release 01-02-2013 CrysAlis171 .NET)
(compiled Feb  1 2013,16:14:44)
;
_computing_molecular_graphics 'Olex2 (Dolomanov et al., 2009)'
_computing_publication_material 'Olex2 (Dolomanov et al., 2009)'
_computing_structure_refinement 'ShelXL (Sheldrick, 2015)'
_computing_structure_solution 'ShelXS (Sheldrick, 2008)'
_diffrn_ambient_temperature 173.00(10)
_diffrn_detector_area_resol_mean 16.0733
_diffrn_measured_fraction_theta_full 0.998
_diffrn_measured_fraction_theta_max 0.998
_diffrn_measurement_details
;
#__ type_ start__ end____ width___ exp.time_
  1 omega  -48.00   28.00   1.0000    2.0000
omega____ theta____ kappa____ phi______ frames
    -       22.7867  -57.0000  -30.0000 76

#__ type_ start__ end____ width___ exp.time_
  2 omega  -10.00   30.00   1.0000    2.0000
omega____ theta____ kappa____ phi______ frames
    -       22.7867   77.0000 -180.0000 40

#__ type_ start__ end____ width___ exp.time_
  3 omega   -9.00   96.00   1.0000    2.0000
omega____ theta____ kappa____ phi______ frames
    -       22.7867   38.0000  120.0000 105
;
_diffrn_measurement_device_type 'SuperNova, Dual, Cu at zero, Eos'
_diffrn_measurement_method '\w scans'
_diffrn_orient_matrix_UB_11 0.0624307000
_diffrn_orient_matrix_UB_12 -0.0080094000
_diffrn_orient_matrix_UB_13 0.0200315000
_diffrn_orient_matrix_UB_21 0.0009466000
_diffrn_orient_matrix_UB_22 0.0111151000
_diffrn_orient_matrix_UB_23 -0.0507482000
_diffrn_orient_matrix_UB_31 0.0085675000
_diffrn_orient_matrix_UB_32 0.0569368000
_diffrn_orient_matrix_UB_33 0.0127104000
_diffrn_radiation_monochromator mirror
_diffrn_radiation_type MoK\a
_diffrn_radiation_wavelength 0.71073
_diffrn_reflns_av_R_equivalents 0.0283
_diffrn_reflns_av_unetI/netI 0.0509
_diffrn_reflns_limit_h_max 14
_diffrn_reflns_limit_h_min -14
_diffrn_reflns_limit_k_max 12
_diffrn_reflns_limit_k_min -14
_diffrn_reflns_limit_l_max 16
_diffrn_reflns_limit_l_min -7
_diffrn_reflns_number 6815
_diffrn_reflns_theta_full 26.02
_diffrn_reflns_theta_max 26.02
_diffrn_reflns_theta_min 3.48
_diffrn_source 'SuperNova (Mo) X-ray Source'
_exptl_absorpt_coefficient_mu 0.112
_exptl_absorpt_correction_T_max 1.00000
_exptl_absorpt_correction_T_min 0.65579
_exptl_absorpt_correction_type multi-scan
_exptl_absorpt_process_details
;
CrysAlisPro, Agilent Technologies,
Version 1.171.36.28 (release 01-02-2013 CrysAlis171 .NET)
(compiled Feb  1 2013,16:14:44)
Empirical absorption correction using spherical harmonics,
 implemented in SCALE3 ABSPACK scaling algorithm.
;
_exptl_crystal_colour 'clear light colourless'
_exptl_crystal_colour_lustre clear
_exptl_crystal_colour_modifier light
_exptl_crystal_colour_primary colourless
_exptl_crystal_density_diffrn 1.377
_exptl_crystal_density_method 'not measured'
_exptl_crystal_description block
_exptl_crystal_F_000 816
_exptl_crystal_size_max 0.27
_exptl_crystal_size_mid 0.23
_exptl_crystal_size_min 0.21
_refine_diff_density_max 0.193
_refine_diff_density_min -0.251
_refine_diff_density_rms 0.051
_refine_ls_extinction_method none
_refine_ls_goodness_of_fit_ref 1.061
_refine_ls_hydrogen_treatment constr
_refine_ls_matrix_type full
_refine_ls_number_parameters 246
_refine_ls_number_reflns 3653
_refine_ls_number_restraints 0
_refine_ls_restrained_S_all 1.061
_refine_ls_R_factor_all 0.0657
_refine_ls_R_factor_gt 0.0462
_refine_ls_shift/su_max 0.000
_refine_ls_shift/su_mean 0.000
_refine_ls_structure_factor_coef Fsqd
_refine_ls_weighting_details 'calc w=1/[\s^2^(Fo^2^)+(0.0454P)^2^+0.1740P] where P=(Fo^2^+2Fc^2^)/3'
_refine_ls_weighting_scheme calc
_refine_ls_wR_factor_gt 0.1022
_refine_ls_wR_factor_ref 0.1154
_reflns_number_gt 2737
_reflns_number_total 3653
_reflns_threshold_expression >2sigma(I)
_cod_data_source_file jo8b02440_si_004.cif
_cod_data_source_block 2676
_cod_original_cell_volume 1858.99(17)
_cod_database_code 4035693
_reflns_odcompleteness_completeness 99.65
_reflns_odcompleteness_iscentric 1
_reflns_odcompleteness_theta 26.32
_olex2_refinement_description
;
1. Fixed Uiso
 At 1.2 times of:
  All C(H) groups, All C(H,H) groups, All N(H) groups
 At 1.5 times of:
  All C(H,H,H) groups, All O(H) groups
2.a Ternary CH refined with riding coordinates:
 C3(H3A), C5(H5), C8(H8)
2.b Secondary CH2 refined with riding coordinates:
 C2(H2A,H2B), C4(H4A,H4B), C6(H6A,H6B), C7(H7A,H7B), C9(H9A,H9B), C10(H10A,
 H10B), C15(H15A,H15B), C18(H18A,H18B)
2.c Aromatic/amide H refined with riding coordinates:
 N1(H1), C12(H12)
2.d Idealised Me refined as rotating group:
 C19(H19A,H19B,H19C)
2.e Idealised tetrahedral OH refined as rotating group:
 O3(H3)
;
_olex2_date_sample_data_collection 2018-07-27
_olex2_submission_special_instructions 'No special instructions were received'

loop_
_space_group_symop_id
_space_group_symop_operation_xyz
1 'x, y, z'
2 '-x, y+1/2, -z+1/2'
3 '-x, -y, -z'
4 'x, -y-1/2, z-1/2'

loop_
_atom_site_label
_atom_site_type_symbol
_atom_site_fract_x
_atom_site_fract_y
_atom_site_fract_z
_atom_site_U_iso_or_equiv
_atom_site_adp_type
_atom_site_occupancy
_atom_site_calc_flag
_atom_site_refinement_flags_posn
F1 F 0.47459(10) 0.86116(9) 0.01013(9) 0.0428(3) Uani 1 d .
F2 F 0.65999(11) 0.87753(8) 0.02808(9) 0.0393(3) Uani 1 d .
O1 O 0.25195(11) 0.88728(9) 0.24314(11) 0.0328(3) Uani 1 d .
O2 O 0.50729(12) 0.56142(9) 0.26394(10) 0.0306(3) Uani 1 d .
O3 O 0.66881(12) 0.59423(9) 0.22548(11) 0.0329(3) Uani 1 d .
H3 H 0.6797 0.5279 0.2375 0.049 Uiso 1 calc GR
O4 O 0.48641(12) 0.64489(11) -0.02325(11) 0.0412(4) Uani 1 d .
O5 O 0.68022(12) 0.66773(10) 0.00453(10) 0.0317(3) Uani 1 d .
N1 N 0.36056(13) 0.73429(11) 0.24912(11) 0.0242(3) Uani 1 d .
H1 H 0.3674 0.6642 0.2600 0.029 Uiso 1 calc R
C1 C 0.18293(16) 0.72192(13) 0.29741(13) 0.0226(4) Uani 1 d .
C2 C 0.05570(16) 0.73482(14) 0.21430(15) 0.0291(4) Uani 1 d .
H2A H 0.0364 0.8126 0.2022 0.035 Uiso 1 calc R
H2B H 0.0515 0.7023 0.1480 0.035 Uiso 1 calc R
C3 C -0.03411(17) 0.67845(15) 0.25193(16) 0.0350(5) Uani 1 d .
H3A H -0.1143 0.6875 0.1987 0.042 Uiso 1 calc R
C4 C -0.0279(2) 0.72975(18) 0.3559(2) 0.0498(6) Uani 1 d .
H4A H -0.0850 0.6942 0.3799 0.060 Uiso 1 calc R
H4B H -0.0474 0.8077 0.3457 0.060 Uiso 1 calc R
C5 C 0.0972(2) 0.71543(19) 0.43865(18) 0.0486(6) Uani 1 d .
H5 H 0.1006 0.7484 0.5053 0.058 Uiso 1 calc R
C6 C 0.18745(19) 0.77332(16) 0.40212(16) 0.0356(5) Uani 1 d .
H6A H 0.2666 0.7653 0.4554 0.043 Uiso 1 calc R
H6B H 0.1692 0.8515 0.3923 0.043 Uiso 1 calc R
C7 C 0.1285(2) 0.59282(19) 0.45627(18) 0.0504(6) Uani 1 d .
H7A H 0.2082 0.5843 0.5085 0.061 Uiso 1 calc R
H7B H 0.0737 0.5560 0.4823 0.061 Uiso 1 calc R
C8 C 0.12085(18) 0.54135(15) 0.35200(16) 0.0344(5) Uani 1 d .
H8 H 0.1394 0.4624 0.3626 0.041 Uiso 1 calc R
C9 C 0.21139(16) 0.59776(14) 0.31440(15) 0.0272(4) Uani 1 d .
H9A H 0.2085 0.5644 0.2488 0.033 Uiso 1 calc R
H9B H 0.2908 0.5878 0.3667 0.033 Uiso 1 calc R
C10 C -0.00449(18) 0.55557(15) 0.26998(17) 0.0352(5) Uani 1 d .
H10A H -0.0611 0.5197 0.2944 0.042 Uiso 1 calc R
H10B H -0.0099 0.5212 0.2041 0.042 Uiso 1 calc R
C11 C 0.26764(16) 0.78781(14) 0.26166(14) 0.0243(4) Uani 1 d .
C12 C 0.44371(16) 0.78752(14) 0.21990(14) 0.0246(4) Uani 1 d .
H12 H 0.4313 0.8623 0.2042 0.030 Uiso 1 calc R
C13 C 0.54076(16) 0.74245(13) 0.21175(13) 0.0226(4) Uani 1 d .
C14 C 0.56897(16) 0.62454(14) 0.23664(14) 0.0244(4) Uani 1 d .
C15 C 0.62010(16) 0.81258(13) 0.17397(14) 0.0250(4) Uani 1 d .
H15A H 0.6192 0.8878 0.1981 0.030 Uiso 1 calc R
H15B H 0.7009 0.7854 0.2056 0.030 Uiso 1 calc R
C16 C 0.58353(17) 0.81303(14) 0.05546(15) 0.0286(4) Uani 1 d .
C17 C 0.57586(17) 0.69827(15) 0.00556(14) 0.0283(4) Uani 1 d .
C18 C 0.6858(2) 0.55448(15) -0.03020(17) 0.0404(5) Uani 1 d .
H18A H 0.6212 0.5407 -0.0970 0.048 Uiso 1 calc R
H18B H 0.6794 0.5025 0.0216 0.048 Uiso 1 calc R
C19 C 0.8024(2) 0.54184(17) -0.04207(17) 0.0442(6) Uani 1 d .
H19A H 0.8058 0.5909 -0.0962 0.066 Uiso 1 calc GR
H19B H 0.8113 0.4670 -0.0612 0.066 Uiso 1 calc GR
H19C H 0.8653 0.5595 0.0236 0.066 Uiso 1 calc GR

loop_
_atom_site_aniso_label
_atom_site_aniso_U_11
_atom_site_aniso_U_22
_atom_site_aniso_U_33
_atom_site_aniso_U_23
_atom_site_aniso_U_13
_atom_site_aniso_U_12
F1 0.0324(7) 0.0387(6) 0.0504(7) 0.0115(5) 0.0074(6) 0.0104(5)
F2 0.0467(8) 0.0307(6) 0.0477(7) 0.0030(5) 0.0258(6) -0.0115(5)
O1 0.0263(8) 0.0207(6) 0.0561(9) 0.0038(6) 0.0206(7) 0.0018(5)
O2 0.0328(8) 0.0215(6) 0.0448(8) 0.0021(5) 0.0226(7) -0.0011(6)
O3 0.0301(8) 0.0220(6) 0.0535(9) 0.0054(6) 0.0234(7) 0.0051(6)
O4 0.0287(8) 0.0395(8) 0.0522(9) -0.0053(7) 0.0113(7) -0.0119(7)
O5 0.0274(8) 0.0299(7) 0.0392(8) -0.0057(6) 0.0138(6) -0.0044(6)
N1 0.0233(9) 0.0177(7) 0.0357(9) -0.0006(6) 0.0157(7) -0.0007(6)
C1 0.0207(10) 0.0207(8) 0.0291(9) -0.0029(7) 0.0124(8) -0.0023(7)
C2 0.0243(11) 0.0227(9) 0.0390(11) 0.0033(8) 0.0104(9) 0.0030(8)
C3 0.0205(10) 0.0336(10) 0.0494(13) 0.0023(9) 0.0112(9) -0.0023(9)
C4 0.0434(15) 0.0446(12) 0.0809(18) -0.0060(12) 0.0458(14) -0.0066(11)
C5 0.0557(16) 0.0609(14) 0.0444(13) -0.0181(11) 0.0361(12) -0.0208(12)
C6 0.0366(13) 0.0375(11) 0.0376(11) -0.0140(9) 0.0193(10) -0.0110(9)
C7 0.0475(15) 0.0659(15) 0.0413(13) 0.0104(11) 0.0205(11) -0.0186(12)
C8 0.0281(11) 0.0275(9) 0.0469(12) 0.0086(8) 0.0131(10) -0.0057(9)
C9 0.0209(10) 0.0239(9) 0.0361(10) 0.0026(7) 0.0098(9) -0.0009(8)
C10 0.0260(11) 0.0296(10) 0.0486(12) 0.0015(9) 0.0124(10) -0.0098(9)
C11 0.0213(10) 0.0219(9) 0.0294(10) -0.0019(7) 0.0091(8) 0.0014(8)
C12 0.0242(10) 0.0196(8) 0.0310(10) -0.0004(7) 0.0114(8) -0.0017(8)
C13 0.0209(10) 0.0212(8) 0.0280(9) -0.0024(7) 0.0117(8) -0.0023(7)
C14 0.0229(10) 0.0235(9) 0.0281(9) -0.0030(7) 0.0108(8) 0.0000(8)
C15 0.0213(10) 0.0197(8) 0.0353(10) -0.0020(7) 0.0119(8) -0.0025(7)
C16 0.0211(10) 0.0262(9) 0.0406(11) 0.0060(8) 0.0139(9) -0.0015(8)
C17 0.0258(11) 0.0324(10) 0.0258(10) 0.0041(8) 0.0086(8) -0.0039(9)
C18 0.0492(14) 0.0286(10) 0.0466(13) -0.0082(9) 0.0216(11) -0.0032(10)
C19 0.0543(16) 0.0428(12) 0.0421(12) 0.0004(10) 0.0257(12) 0.0068(11)

loop_
_atom_type_symbol
_atom_type_description
_atom_type_scat_dispersion_real
_atom_type_scat_dispersion_imag
_atom_type_scat_source
C C 0.0033 0.0016 'International Tables Vol C Tables 4.2.6.8 and 6.1.1.4'
H H 0.0000 0.0000 'International Tables Vol C Tables 4.2.6.8 and 6.1.1.4'
F F 0.0171 0.0103 'International Tables Vol C Tables 4.2.6.8 and 6.1.1.4'
N N 0.0061 0.0033 'International Tables Vol C Tables 4.2.6.8 and 6.1.1.4'
O O 0.0106 0.0060 'International Tables Vol C Tables 4.2.6.8 and 6.1.1.4'

loop_
_geom_angle_atom_site_label_1
_geom_angle_atom_site_label_2
_geom_angle_atom_site_label_3
_geom_angle
C14 O3 H3 109.5
C17 O5 C18 115.16(15)
C11 N1 H1 118.6
C11 N1 C12 122.84(14)
C12 N1 H1 118.6
C6 C1 C2 108.73(15)
C6 C1 C9 109.04(15)
C9 C1 C2 108.39(14)
C11 C1 C2 108.78(14)
C11 C1 C6 106.87(14)
C11 C1 C9 114.89(14)
C1 C2 H2A 109.5
C1 C2 H2B 109.5
H2A C2 H2B 108.1
C3 C2 C1 110.54(15)
C3 C2 H2A 109.5
C3 C2 H2B 109.5
C2 C3 H3A 109.7
C2 C3 C10 109.57(16)
C4 C3 C2 109.59(16)
C4 C3 H3A 109.7
C4 C3 C10 108.63(17)
C10 C3 H3A 109.7
C3 C4 H4A 109.8
C3 C4 H4B 109.8
C3 C4 C5 109.50(17)
H4A C4 H4B 108.2
C5 C4 H4A 109.8
C5 C4 H4B 109.8
C4 C5 H5 109.1
C4 C5 C6 109.96(19)
C4 C5 C7 110.27(18)
C6 C5 H5 109.1
C7 C5 H5 109.1
C7 C5 C6 109.29(18)
C1 C6 H6A 109.8
C1 C6 H6B 109.8
C5 C6 C1 109.46(15)
C5 C6 H6A 109.8
C5 C6 H6B 109.8
H6A C6 H6B 108.2
C5 C7 H7A 109.9
C5 C7 H7B 109.9
H7A C7 H7B 108.3
C8 C7 C5 108.97(17)
C8 C7 H7A 109.9
C8 C7 H7B 109.9
C7 C8 H8 109.3
C7 C8 C9 109.07(16)
C7 C8 C10 109.68(18)
C9 C8 H8 109.3
C10 C8 H8 109.3
C10 C8 C9 110.28(15)
C1 C9 H9A 109.7
C1 C9 H9B 109.7
C8 C9 C1 109.67(15)
C8 C9 H9A 109.7
C8 C9 H9B 109.7
H9A C9 H9B 108.2
C3 C10 H10A 109.7
C3 C10 H10B 109.7
C8 C10 C3 109.78(15)
C8 C10 H10A 109.7
C8 C10 H10B 109.7
H10A C10 H10B 108.2
O1 C11 N1 120.73(16)
O1 C11 C1 120.60(16)
N1 C11 C1 118.66(14)
N1 C12 H12 116.7
C13 C12 N1 126.51(15)
C13 C12 H12 116.7
C12 C13 C14 120.69(16)
C12 C13 C15 119.35(15)
C14 C13 C15 119.94(15)
O2 C14 O3 123.40(15)
O2 C14 C13 124.01(16)
O3 C14 C13 112.60(15)
C13 C15 H15A 108.9
C13 C15 H15B 108.9
H15A C15 H15B 107.7
C16 C15 C13 113.35(14)
C16 C15 H15A 108.9
C16 C15 H15B 108.9
F1 C16 F2 105.86(13)
F1 C16 C15 109.69(15)
F1 C16 C17 107.27(15)
F2 C16 C15 109.60(15)
F2 C16 C17 109.40(15)
C15 C16 C17 114.64(14)
O4 C17 O5 126.82(18)
O4 C17 C16 122.20(18)
O5 C17 C16 110.91(16)
O5 C18 H18A 110.3
O5 C18 H18B 110.3
O5 C18 C19 106.94(17)
H18A C18 H18B 108.6
C19 C18 H18A 110.3
C19 C18 H18B 110.3
C18 C19 H19A 109.5
C18 C19 H19B 109.5
C18 C19 H19C 109.5
H19A C19 H19B 109.5
H19A C19 H19C 109.5
H19B C19 H19C 109.5

loop_
_geom_bond_atom_site_label_1
_geom_bond_atom_site_label_2
_geom_bond_distance
F1 C16 1.364(2)
F2 C16 1.366(2)
O1 C11 1.231(2)
O2 C14 1.220(2)
O3 H3 0.8200
O3 C14 1.327(2)
O4 C17 1.197(2)
O5 C17 1.323(2)
O5 C18 1.460(2)
N1 H1 0.8600
N1 C11 1.364(2)
N1 C12 1.375(2)
C1 C2 1.546(2)
C1 C6 1.540(2)
C1 C9 1.541(2)
C1 C11 1.517(2)
C2 H2A 0.9700
C2 H2B 0.9700
C2 C3 1.526(3)
C3 H3A 0.9800
C3 C4 1.523(3)
C3 C10 1.529(3)
C4 H4A 0.9700
C4 H4B 0.9700
C4 C5 1.528(3)
C5 H5 0.9800
C5 C6 1.530(3)
C5 C7 1.529(3)
C6 H6A 0.9700
C6 H6B 0.9700
C7 H7A 0.9700
C7 H7B 0.9700
C7 C8 1.523(3)
C8 H8 0.9800
C8 C9 1.534(3)
C8 C10 1.526(3)
C9 H9A 0.9700
C9 H9B 0.9700
C10 H10A 0.9700
C10 H10B 0.9700
C12 H12 0.9300
C12 C13 1.339(2)
C13 C14 1.478(2)
C13 C15 1.510(2)
C15 H15A 0.9700
C15 H15B 0.9700
C15 C16 1.509(2)
C16 C17 1.535(3)
C18 H18A 0.9700
C18 H18B 0.9700
C18 C19 1.490(3)
C19 H19A 0.9600
C19 H19B 0.9600
C19 H19C 0.9600

loop_
_geom_torsion_atom_site_label_1
_geom_torsion_atom_site_label_2
_geom_torsion_atom_site_label_3
_geom_torsion_atom_site_label_4
_geom_torsion
F1 C16 C17 O4 -32.2(2)
F1 C16 C17 O5 150.66(15)
F2 C16 C17 O4 -146.62(17)
F2 C16 C17 O5 36.27(19)
N1 C12 C13 C14 -1.0(3)
N1 C12 C13 C15 177.45(16)
C1 C2 C3 C4 59.4(2)
C1 C2 C3 C10 -59.7(2)
C2 C1 C6 C5 58.9(2)
C2 C1 C9 C8 -59.04(19)
C2 C1 C11 O1 56.6(2)
C2 C1 C11 N1 -122.59(17)
C2 C3 C4 C5 -59.6(2)
C2 C3 C10 C8 58.9(2)
C3 C4 C5 C6 60.6(2)
C3 C4 C5 C7 -60.0(2)
C4 C3 C10 C8 -60.7(2)
C4 C5 C6 C1 -60.5(2)
C4 C5 C7 C8 59.1(2)
C5 C7 C8 C9 61.6(2)
C5 C7 C8 C10 -59.2(2)
C6 C1 C2 C3 -58.80(19)
C6 C1 C9 C8 59.16(19)
C6 C1 C11 O1 -60.7(2)
C6 C1 C11 N1 120.19(17)
C6 C5 C7 C8 -61.9(2)
C7 C5 C6 C1 60.7(2)
C7 C8 C9 C1 -60.6(2)
C7 C8 C10 C3 60.8(2)
C9 C1 C2 C3 59.60(19)
C9 C1 C6 C5 -59.1(2)
C9 C1 C11 O1 178.24(16)
C9 C1 C11 N1 -0.9(2)
C9 C8 C10 C3 -59.4(2)
C10 C3 C4 C5 60.1(2)
C10 C8 C9 C1 59.9(2)
C11 N1 C12 C13 175.94(17)
C11 C1 C2 C3 -174.84(14)
C11 C1 C6 C5 176.13(16)
C11 C1 C9 C8 179.07(15)
C12 N1 C11 O1 2.7(3)
C12 N1 C11 C1 -178.13(15)
C12 C13 C14 O2 1.1(3)
C12 C13 C14 O3 -179.27(16)
C12 C13 C15 C16 -88.2(2)
C13 C15 C16 F1 64.56(18)
C13 C15 C16 F2 -179.61(14)
C13 C15 C16 C17 -56.2(2)
C14 C13 C15 C16 90.19(19)
C15 C13 C14 O2 -177.29(16)
C15 C13 C14 O3 2.3(2)
C15 C16 C17 O4 89.8(2)
C15 C16 C17 O5 -87.28(19)
C17 O5 C18 C19 171.32(16)
C18 O5 C17 O4 -3.7(3)
C18 O5 C17 C16 173.24(15)
